data_4117844
loop_
_publ_author_name
'Abderrahmane Amgoune'
'Sonia Ladeira'
'Karinne Miqueu'
'Didier Bourissou'

_publ_section_title
;
 Coordination of Phosphinoboranes R2PB(C6F5)2 to Platinum: An Alkene-Type
 Behavior
;
_journal_name_full 'Journal of the American Chemical Society'
_journal_page_first 6560
_journal_page_last 6563
_journal_paper_doi 10.1021/ja301929n
_journal_volume 134
_journal_year 2012
_chemical_formula_sum 'C64 H62 B F10 O P3 Pt'
_chemical_formula_weight 1335.95
_chemical_name_systematic
; 
 ? 
;
_space_group_IT_number 2
_symmetry_cell_setting triclinic
_symmetry_space_group_name_Hall '-P 1'
_symmetry_space_group_name_H-M 'P -1'
_atom_sites_solution_hydrogens geom
_atom_sites_solution_primary direct
_atom_sites_solution_secondary difmap
_audit_creation_method SHELXL-97
_cell_angle_alpha 89.559(4)
_cell_angle_beta 89.755(4)
_cell_angle_gamma 80.206(4)
_cell_formula_units_Z 2
_cell_length_a 11.7431(9)
_cell_length_b 13.7282(12)
_cell_length_c 18.1320(16)
_cell_measurement_reflns_used 9650
_cell_measurement_temperature 193(2)
_cell_measurement_theta_max 34.81
_cell_measurement_theta_min 2.75
_cell_volume 2880.4(4)
_computing_cell_refinement 'Bruker SAINT'
_computing_data_collection 'Bruker APEX2'
_computing_data_reduction 'Bruker SAINT'
_computing_molecular_graphics 'Bruker SHELXTL'
_computing_publication_material 'Bruker SHELXTL'
_computing_structure_refinement 'SHELXL-97 (Sheldrick, 2008)'
_computing_structure_solution 'SHELXS-97 (Sheldrick, 1990)'
_diffrn_ambient_temperature 193(2)
_diffrn_measured_fraction_theta_full 0.979
_diffrn_measured_fraction_theta_max 0.979
_diffrn_measurement_device_type 'Bruker kappa APEX-II Quazar'
_diffrn_measurement_method 'phi and omega scans'
_diffrn_radiation_monochromator 'multilayer optics'
_diffrn_radiation_source 'microfocus sealed tube'
_diffrn_radiation_type MoK\a
_diffrn_radiation_wavelength 0.71073
_diffrn_reflns_av_R_equivalents 0.0237
_diffrn_reflns_av_sigmaI/netI 0.0225
_diffrn_reflns_limit_h_max 15
_diffrn_reflns_limit_h_min -15
_diffrn_reflns_limit_k_max 18
_diffrn_reflns_limit_k_min -18
_diffrn_reflns_limit_l_max 24
_diffrn_reflns_limit_l_min -24
_diffrn_reflns_number 49917
_diffrn_reflns_theta_full 28.28
_diffrn_reflns_theta_max 28.28
_diffrn_reflns_theta_min 5.12
_diffrn_standards_number 0
_exptl_absorpt_coefficient_mu 2.594
_exptl_absorpt_correction_T_max 0.6524
_exptl_absorpt_correction_T_min 0.4088
_exptl_absorpt_correction_type multi-scan
_exptl_absorpt_process_details 'SADABS (Bruker-AXS)'
_exptl_crystal_colour colourless
_exptl_crystal_density_diffrn 1.540
_exptl_crystal_description block
_exptl_crystal_F_000 1344
_exptl_crystal_size_max 0.42
_exptl_crystal_size_mid 0.32
_exptl_crystal_size_min 0.18
_refine_diff_density_max 1.067
_refine_diff_density_min -0.915
_refine_diff_density_rms 0.080
_refine_ls_extinction_method none
_refine_ls_goodness_of_fit_ref 1.120
_refine_ls_hydrogen_treatment constr
_refine_ls_matrix_type full
_refine_ls_number_parameters 767
_refine_ls_number_reflns 14004
_refine_ls_number_restraints 157
_refine_ls_restrained_S_all 1.198
_refine_ls_R_factor_all 0.0264
_refine_ls_R_factor_gt 0.0224
_refine_ls_shift/su_max 0.004
_refine_ls_shift/su_mean 0.000
_refine_ls_structure_factor_coef Fsqd
_refine_ls_weighting_details 'calc w=1/[\s^2^(Fo^2^)+(0.0304P)^2^+2.1839P] where P=(Fo^2^+2Fc^2^)/3'
_refine_ls_weighting_scheme calc
_refine_ls_wR_factor_gt 0.0592
_refine_ls_wR_factor_ref 0.0625
_reflns_number_gt 13012
_reflns_number_total 14004
_reflns_threshold_expression >2sigma(I)
_cod_data_source_file ja301929n_si_002.cif
_cod_data_source_block 4
_cod_database_code 4117844

loop_
_symmetry_equiv_pos_as_xyz
'x, y, z'
'-x, -y, -z'

loop_
_atom_site_label
_atom_site_type_symbol
_atom_site_fract_x
_atom_site_fract_y
_atom_site_fract_z
_atom_site_U_iso_or_equiv
_atom_site_adp_type
_atom_site_occupancy
_atom_site_symmetry_multiplicity
_atom_site_calc_flag
_atom_site_refinement_flags
_atom_site_disorder_assembly
_atom_site_disorder_group
Pt1 Pt 0.795253(7) 0.788448(6) 0.723169(4) 0.01955(3) Uani 1 1 d . . .
P1 P 0.65852(5) 0.69550(4) 0.69012(3) 0.02162(11) Uani 1 1 d . . .
P2 P 0.84316(5) 0.92109(4) 0.78494(3) 0.02205(12) Uani 1 1 d . . .
P3 P 0.96182(5) 0.74010(5) 0.65236(3) 0.02311(12) Uani 1 1 d . . .
B1 B 0.6168(2) 0.7902(2) 0.76692(15) 0.0224(5) Uani 1 1 d . . .
F1 F 0.58723(14) 0.91245(11) 0.62995(8) 0.0312(3) Uani 1 1 d . . .
F2 F 0.47099(19) 1.09226(13) 0.61622(11) 0.0507(5) Uani 1 1 d . . .
F3 F 0.3436(2) 1.18294(15) 0.73004(14) 0.0693(7) Uani 1 1 d . . .
F4 F 0.33986(18) 1.08367(15) 0.86021(12) 0.0565(5) Uani 1 1 d . . .
F5 F 0.45907(15) 0.90655(12) 0.87862(9) 0.0378(4) Uani 1 1 d . . .
F6 F 0.40643(14) 0.73000(14) 0.81330(10) 0.0416(4) Uani 1 1 d . . .
F7 F 0.36595(18) 0.63655(17) 0.93753(13) 0.0637(6) Uani 1 1 d . . .
F8 F 0.5339(2) 0.5918(2) 1.04044(13) 0.0778(8) Uani 1 1 d . . .
F9 F 0.7476(2) 0.6327(2) 1.01263(13) 0.0863(9) Uani 1 1 d . . .
F10 F 0.79329(16) 0.72008(15) 0.88870(10) 0.0475(4) Uani 1 1 d . . .
C1 C 0.6842(2) 0.56701(18) 0.72431(15) 0.0274(5) Uani 1 1 d . . .
H1 H 0.7159 0.5707 0.7751 0.033 Uiso 1 1 calc R . .
C2 C 0.7776(3) 0.49627(19) 0.68241(16) 0.0346(6) Uani 1 1 d . . .
H2A H 0.7476 0.4807 0.6338 0.042 Uiso 1 1 calc R . .
H2B H 0.8461 0.5282 0.6741 0.042 Uiso 1 1 calc R . .
C3 C 0.8118(3) 0.4014(2) 0.7272(2) 0.0479(8) Uani 1 1 d . . .
H3A H 0.8710 0.3555 0.6998 0.057 Uiso 1 1 calc R . .
H3B H 0.8460 0.4169 0.7746 0.057 Uiso 1 1 calc R . .
C4 C 0.7076(4) 0.3518(2) 0.7423(2) 0.0576(10) Uani 1 1 d . . .
H4A H 0.6804 0.3278 0.6952 0.069 Uiso 1 1 calc R . .
H4B H 0.7309 0.2938 0.7750 0.069 Uiso 1 1 calc R . .
C5 C 0.6091(4) 0.4216(2) 0.7782(2) 0.0529(9) Uani 1 1 d . . .
H5A H 0.6320 0.4369 0.8287 0.063 Uiso 1 1 calc R . .
H5B H 0.5408 0.3885 0.7821 0.063 Uiso 1 1 calc R . .
C6 C 0.5765(3) 0.5183(2) 0.73451(18) 0.0372(6) Uani 1 1 d . . .
H6A H 0.5159 0.5635 0.7614 0.045 Uiso 1 1 calc R . .
H6B H 0.5454 0.5045 0.6857 0.045 Uiso 1 1 calc R . .
C7 C 0.5814(2) 0.70544(18) 0.60043(14) 0.0258(5) Uani 1 1 d . . .
H7 H 0.6005 0.7657 0.5752 0.031 Uiso 1 1 calc R . .
C8 C 0.6161(3) 0.6194(2) 0.54663(15) 0.0328(6) Uani 1 1 d . . .
H8A H 0.7002 0.6107 0.5368 0.039 Uiso 1 1 calc R . .
H8B H 0.5990 0.5575 0.5691 0.039 Uiso 1 1 calc R . .
C9 C 0.5503(3) 0.6398(3) 0.47459(17) 0.0439(7) Uani 1 1 d . . .
H9A H 0.5705 0.5819 0.4419 0.053 Uiso 1 1 calc R . .
H9B H 0.5746 0.6973 0.4496 0.053 Uiso 1 1 calc R . .
C10 C 0.4186(3) 0.6608(3) 0.48624(18) 0.0453(7) Uani 1 1 d . . .
H10A H 0.3797 0.6783 0.4385 0.054 Uiso 1 1 calc R . .
H10B H 0.3924 0.6008 0.5057 0.054 Uiso 1 1 calc R . .
C11 C 0.3858(3) 0.7456(2) 0.54032(17) 0.0383(6) Uani 1 1 d . . .
H11A H 0.4039 0.8074 0.5181 0.046 Uiso 1 1 calc R . .
H11B H 0.3016 0.7553 0.5500 0.046 Uiso 1 1 calc R . .
C12 C 0.4507(2) 0.7247(2) 0.61256(15) 0.0318(5) Uani 1 1 d . . .
H12A H 0.4273 0.6663 0.6368 0.038 Uiso 1 1 calc R . .
H12B H 0.4298 0.7819 0.6458 0.038 Uiso 1 1 calc R . .
C13 C 0.5332(2) 0.89563(18) 0.75561(14) 0.0249(5) Uani 1 1 d . . .
C14 C 0.5288(2) 0.95052(19) 0.69028(14) 0.0280(5) Uani 1 1 d . . .
C15 C 0.4679(3) 1.0455(2) 0.68095(17) 0.0362(6) Uani 1 1 d . . .
C16 C 0.4038(3) 1.0911(2) 0.73804(19) 0.0439(7) Uani 1 1 d . . .
C17 C 0.4024(3) 1.0408(2) 0.80341(18) 0.0393(6) Uani 1 1 d . . .
C18 C 0.4660(2) 0.9466(2) 0.81133(15) 0.0304(5) Uani 1 1 d . . .
C19 C 0.6009(2) 0.73299(18) 0.84431(14) 0.0261(5) Uani 1 1 d . . .
C20 C 0.4943(2) 0.7070(2) 0.86117(16) 0.0320(5) Uani 1 1 d . . .
C21 C 0.4705(3) 0.6593(2) 0.92438(18) 0.0425(7) Uani 1 1 d . . .
C22 C 0.5565(3) 0.6352(3) 0.97675(18) 0.0491(8) Uani 1 1 d . . .
C23 C 0.6635(3) 0.6567(3) 0.96272(18) 0.0503(8) Uani 1 1 d . . .
C24 C 0.6843(3) 0.7039(2) 0.89760(16) 0.0352(6) Uani 1 1 d . . .
C25 C 0.7394(2) 0.99803(18) 0.84535(14) 0.0261(5) Uani 1 1 d . . .
C26 C 0.7153(2) 0.9593(2) 0.91397(15) 0.0327(6) Uani 1 1 d . . .
H26 H 0.7510 0.8943 0.9276 0.039 Uiso 1 1 calc R . .
C27 C 0.6397(3) 1.0154(2) 0.96232(16) 0.0404(7) Uani 1 1 d . . .
H27 H 0.6238 0.9886 1.0090 0.048 Uiso 1 1 calc R . .
C28 C 0.5873(3) 1.1095(2) 0.94322(18) 0.0432(7) Uani 1 1 d . . .
H28 H 0.5353 1.1475 0.9765 0.052 Uiso 1 1 calc R . .
C29 C 0.6103(3) 1.1485(2) 0.87584(19) 0.0454(7) Uani 1 1 d . . .
H29 H 0.5744 1.2136 0.8627 0.055 Uiso 1 1 calc R . .
C30 C 0.6858(3) 1.0930(2) 0.82706(17) 0.0364(6) Uani 1 1 d . . .
H30 H 0.7011 1.1204 0.7805 0.044 Uiso 1 1 calc R . .
C31 C 0.9669(2) 0.8944(2) 0.84681(14) 0.0276(5) Uani 1 1 d . . .
C32 C 1.0264(2) 0.7982(2) 0.85135(15) 0.0345(6) Uani 1 1 d . . .
H32 H 0.9992 0.7471 0.8252 0.041 Uiso 1 1 calc R . .
C33 C 1.1259(3) 0.7762(3) 0.89404(19) 0.0477(8) Uani 1 1 d . . .
H33 H 1.1670 0.7104 0.8964 0.057 Uiso 1 1 calc R . .
C34 C 1.1645(3) 0.8495(3) 0.9326(2) 0.0541(9) Uani 1 1 d . . .
H34 H 1.2336 0.8348 0.9605 0.065 Uiso 1 1 calc R . .
C35 C 1.1031(3) 0.9450(3) 0.93101(19) 0.0525(9) Uani 1 1 d . . .
H35 H 1.1292 0.9952 0.9588 0.063 Uiso 1 1 calc R . .
C36 C 1.0034(3) 0.9677(2) 0.88896(16) 0.0383(6) Uani 1 1 d . . .
H36 H 0.9604 1.0329 0.8889 0.046 Uiso 1 1 calc R . .
C37 C 0.8763(2) 1.01350(18) 0.71883(13) 0.0258(5) Uani 1 1 d . . .
C38 C 0.9647(3) 1.0681(2) 0.72692(16) 0.0349(6) Uani 1 1 d . . .
H38 H 1.0172 1.0549 0.7669 0.042 Uiso 1 1 calc R . .
C39 C 0.9759(3) 1.1424(2) 0.67603(19) 0.0445(7) Uani 1 1 d . . .
H39 H 1.0373 1.1789 0.6810 0.053 Uiso 1 1 calc R . .
C40 C 0.8994(3) 1.1637(2) 0.61868(18) 0.0466(8) Uani 1 1 d . . .
H40 H 0.9067 1.2158 0.5851 0.056 Uiso 1 1 calc R . .
C41 C 0.8130(3) 1.1100(2) 0.61009(17) 0.0434(7) Uani 1 1 d . . .
H41 H 0.7603 1.1244 0.5703 0.052 Uiso 1 1 calc R . .
C42 C 0.8016(3) 1.0338(2) 0.65955(15) 0.0355(6) Uani 1 1 d . . .
H42 H 0.7423 0.9956 0.6526 0.043 Uiso 1 1 calc R . .
C43 C 1.0652(2) 0.82479(18) 0.63873(14) 0.0261(5) Uani 1 1 d . . .
C44 C 1.1499(2) 0.8302(2) 0.69182(15) 0.0310(5) Uani 1 1 d . . .
H44 H 1.1580 0.7857 0.7326 0.037 Uiso 1 1 calc R . .
C45 C 1.2221(2) 0.8997(2) 0.68557(17) 0.0365(6) Uani 1 1 d . . .
H45 H 1.2783 0.9037 0.7225 0.044 Uiso 1 1 calc R . .
C46 C 1.2127(3) 0.9631(2) 0.62600(19) 0.0397(7) Uani 1 1 d . . .
H46 H 1.2631 1.0101 0.6214 0.048 Uiso 1 1 calc R . .
C47 C 1.1303(3) 0.9583(2) 0.57294(17) 0.0376(6) Uani 1 1 d . . .
H47 H 1.1239 1.0024 0.5319 0.045 Uiso 1 1 calc R . .
C48 C 1.0567(2) 0.8897(2) 0.57887(16) 0.0312(5) Uani 1 1 d . . .
H48 H 1.0002 0.8870 0.5419 0.037 Uiso 1 1 calc R . .
C49 C 0.9249(2) 0.71487(19) 0.55705(14) 0.0278(5) Uani 1 1 d . . .
C50 C 0.8327(2) 0.7795(2) 0.52599(15) 0.0333(6) Uani 1 1 d . . .
H50 H 0.7920 0.8319 0.5547 0.040 Uiso 1 1 calc R . .
C51 C 0.7998(3) 0.7681(2) 0.45353(16) 0.0420(7) Uani 1 1 d . . .
H51 H 0.7381 0.8135 0.4326 0.050 Uiso 1 1 calc R . .
C52 C 0.8563(3) 0.6916(3) 0.41206(17) 0.0494(9) Uani 1 1 d . . .
H52 H 0.8329 0.6834 0.3627 0.059 Uiso 1 1 calc R . .
C53 C 0.9468(4) 0.6269(2) 0.44202(18) 0.0496(8) Uani 1 1 d . . .
H53 H 0.9857 0.5739 0.4132 0.060 Uiso 1 1 calc R . .
C54 C 0.9821(3) 0.6383(2) 0.51435(16) 0.0390(6) Uani 1 1 d . . .
H54 H 1.0454 0.5936 0.5343 0.047 Uiso 1 1 calc R . .
C55 C 1.0566(2) 0.62996(19) 0.68706(15) 0.0288(5) Uani 1 1 d . . .
C56 C 1.1678(3) 0.5990(2) 0.65908(19) 0.0412(7) Uani 1 1 d . . .
H56 H 1.1944 0.6334 0.6185 0.049 Uiso 1 1 calc R . .
C57 C 1.2395(3) 0.5187(3) 0.6900(2) 0.0526(9) Uani 1 1 d . . .
H57 H 1.3149 0.4981 0.6704 0.063 Uiso 1 1 calc R . .
C58 C 1.2022(3) 0.4687(3) 0.7487(2) 0.0575(10) Uani 1 1 d . . .
H58 H 1.2517 0.4137 0.7698 0.069 Uiso 1 1 calc R . .
C59 C 1.0925(3) 0.4986(3) 0.7773(2) 0.0502(8) Uani 1 1 d . . .
H59 H 1.0666 0.4640 0.8180 0.060 Uiso 1 1 calc R . .
C60 C 1.0202(3) 0.5791(2) 0.74647(16) 0.0354(6) Uani 1 1 d . . .
H60 H 0.9450 0.5994 0.7663 0.043 Uiso 1 1 calc R . .
C61 C 1.0945(11) 0.2321(13) 0.8744(9) 0.069(3) Uani 0.493(5) 1 d PDU A 1
H61A H 1.1255 0.2933 0.8815 0.103 Uiso 0.493(5) 1 calc PR A 1
H61B H 1.1161 0.2058 0.8252 0.103 Uiso 0.493(5) 1 calc PR A 1
H61C H 1.1265 0.1835 0.9119 0.103 Uiso 0.493(5) 1 calc PR A 1
C62 C 0.9702(11) 0.2525(8) 0.8810(8) 0.109(2) Uani 0.493(5) 1 d PDU A 1
H62A H 0.9397 0.2155 0.9216 0.131 Uiso 0.493(5) 1 calc PR A 1
H62B H 0.9295 0.2449 0.8342 0.131 Uiso 0.493(5) 1 calc PR A 1
O1 O 0.9758(9) 0.3627(6) 0.9004(5) 0.1188(19) Uani 0.493(5) 1 d PDU A 1
C64 C 0.8740(13) 0.3931(12) 0.9449(8) 0.118(2) Uani 0.493(5) 1 d PDU A 1
H64A H 0.8423 0.3359 0.9648 0.142 Uiso 0.493(5) 1 calc PR A 1
H64B H 0.8132 0.4376 0.9176 0.142 Uiso 0.493(5) 1 calc PR A 1
C65 C 0.9282(17) 0.4474(13) 1.0050(8) 0.160(4) Uani 0.493(5) 1 d PDU A 1
H65A H 1.0098 0.4180 1.0106 0.240 Uiso 0.493(5) 1 calc PR A 1
H65B H 0.8876 0.4417 1.0518 0.240 Uiso 0.493(5) 1 calc PR A 1
H65C H 0.9219 0.5173 0.9914 0.240 Uiso 0.493(5) 1 calc PR A 1
C61' C 1.0700(13) 0.2448(12) 0.8617(8) 0.067(3) Uani 0.507(5) 1 d PDU A 2
H61D H 1.1040 0.1745 0.8600 0.101 Uiso 0.507(5) 1 calc PR A 2
H61E H 1.1314 0.2847 0.8569 0.101 Uiso 0.507(5) 1 calc PR A 2
H61F H 1.0150 0.2607 0.8212 0.101 Uiso 0.507(5) 1 calc PR A 2
C62' C 1.0135(11) 0.2650(8) 0.9280(7) 0.108(2) Uani 0.507(5) 1 d PDU A 2
H62C H 1.0629 0.2981 0.9601 0.130 Uiso 0.507(5) 1 calc PR A 2
H62D H 1.0059 0.2013 0.9519 0.130 Uiso 0.507(5) 1 calc PR A 2
O1' O 0.8770(9) 0.3379(7) 0.9247(5) 0.120(2) Uani 0.507(5) 1 d PDU A 2
C64' C 0.9264(14) 0.4159(8) 0.9528(9) 0.123(2) Uani 0.507(5) 1 d PDU A 2
H64C H 0.9394 0.4068 1.0065 0.148 Uiso 0.507(5) 1 calc PR A 2
H64D H 1.0016 0.4179 0.9285 0.148 Uiso 0.507(5) 1 calc PR A 2
C65' C 0.8508(18) 0.5023(9) 0.9391(10) 0.166(4) Uani 0.507(5) 1 d PDU A 2
H65D H 0.8416 0.5122 0.8857 0.250 Uiso 0.507(5) 1 calc PR A 2
H65E H 0.8813 0.5580 0.9603 0.250 Uiso 0.507(5) 1 calc PR A 2
H65F H 0.7756 0.4982 0.9614 0.250 Uiso 0.507(5) 1 calc PR A 2

loop_
_atom_site_aniso_label
_atom_site_aniso_U_11
_atom_site_aniso_U_22
_atom_site_aniso_U_33
_atom_site_aniso_U_23
_atom_site_aniso_U_13
_atom_site_aniso_U_12
Pt1 0.01949(5) 0.02086(5) 0.01874(5) -0.00216(3) 0.00053(3) -0.00466(3)
P1 0.0222(3) 0.0208(3) 0.0224(3) -0.0037(2) 0.0009(2) -0.0054(2)
P2 0.0243(3) 0.0242(3) 0.0188(3) -0.0031(2) 0.0008(2) -0.0075(2)
P3 0.0215(3) 0.0251(3) 0.0231(3) -0.0027(2) 0.0030(2) -0.0051(2)
B1 0.0217(12) 0.0251(12) 0.0210(12) -0.0029(10) 0.0003(9) -0.0052(9)
F1 0.0371(8) 0.0300(7) 0.0258(7) -0.0011(6) 0.0015(6) -0.0039(6)
F2 0.0640(13) 0.0364(9) 0.0475(11) 0.0114(8) -0.0083(9) 0.0027(9)
F3 0.0834(17) 0.0375(10) 0.0746(16) -0.0012(10) -0.0008(12) 0.0252(11)
F4 0.0566(12) 0.0496(11) 0.0547(12) -0.0174(9) 0.0111(9) 0.0159(9)
F5 0.0401(9) 0.0414(9) 0.0298(8) -0.0082(7) 0.0075(7) -0.0009(7)
F6 0.0264(8) 0.0535(10) 0.0456(10) 0.0076(8) 0.0004(7) -0.0096(7)
F7 0.0425(11) 0.0731(14) 0.0762(15) 0.0275(12) 0.0198(10) -0.0133(10)
F8 0.0863(18) 0.1004(19) 0.0484(13) 0.0371(13) 0.0121(12) -0.0226(14)
F9 0.0811(18) 0.134(2) 0.0499(14) 0.0452(15) -0.0286(12) -0.0363(17)
F10 0.0369(9) 0.0667(12) 0.0417(10) 0.0145(9) -0.0095(8) -0.0174(8)
C1 0.0322(13) 0.0220(11) 0.0286(13) -0.0014(9) 0.0012(10) -0.0061(9)
C2 0.0386(15) 0.0257(12) 0.0380(15) -0.0054(11) 0.0030(12) -0.0008(11)
C3 0.059(2) 0.0251(13) 0.056(2) -0.0003(13) 0.0001(16) 0.0044(13)
C4 0.081(3) 0.0258(14) 0.066(2) 0.0055(15) 0.001(2) -0.0108(16)
C5 0.068(2) 0.0358(16) 0.058(2) 0.0091(15) 0.0110(17) -0.0206(16)
C6 0.0394(15) 0.0303(13) 0.0447(17) -0.0028(12) 0.0046(12) -0.0135(11)
C7 0.0288(12) 0.0264(12) 0.0234(12) -0.0042(9) -0.0012(9) -0.0076(9)
C8 0.0395(15) 0.0310(13) 0.0279(13) -0.0079(10) -0.0001(11) -0.0057(11)
C9 0.0573(19) 0.0469(17) 0.0274(14) -0.0122(12) -0.0048(13) -0.0081(14)
C10 0.0529(19) 0.0498(18) 0.0350(16) -0.0088(13) -0.0149(14) -0.0129(15)
C11 0.0340(14) 0.0450(16) 0.0363(15) -0.0023(12) -0.0089(12) -0.0074(12)
C12 0.0280(13) 0.0376(14) 0.0307(13) -0.0049(11) -0.0034(10) -0.0077(10)
C13 0.0208(11) 0.0262(11) 0.0280(12) -0.0063(9) -0.0023(9) -0.0047(9)
C14 0.0275(12) 0.0280(12) 0.0287(13) -0.0050(10) -0.0035(10) -0.0048(9)
C15 0.0382(15) 0.0295(13) 0.0396(16) 0.0023(11) -0.0072(12) -0.0020(11)
C16 0.0440(17) 0.0295(14) 0.0530(19) -0.0053(13) -0.0049(14) 0.0087(12)
C17 0.0344(15) 0.0376(15) 0.0429(17) -0.0147(13) 0.0009(12) 0.0035(12)
C18 0.0280(12) 0.0338(13) 0.0291(13) -0.0071(10) -0.0006(10) -0.0041(10)
C19 0.0270(12) 0.0281(12) 0.0233(12) -0.0022(9) 0.0034(9) -0.0047(9)
C20 0.0291(13) 0.0335(13) 0.0330(14) 0.0018(11) 0.0059(10) -0.0043(10)
C21 0.0387(16) 0.0429(16) 0.0463(18) 0.0033(13) 0.0180(13) -0.0086(13)
C22 0.060(2) 0.056(2) 0.0310(16) 0.0153(14) 0.0087(14) -0.0113(16)
C23 0.055(2) 0.063(2) 0.0333(16) 0.0136(15) -0.0093(14) -0.0135(16)
C24 0.0351(14) 0.0413(15) 0.0305(14) 0.0024(11) 0.0004(11) -0.0109(12)
C25 0.0271(12) 0.0283(12) 0.0247(12) -0.0067(9) 0.0022(9) -0.0096(9)
C26 0.0365(14) 0.0354(14) 0.0274(13) -0.0050(11) 0.0037(10) -0.0090(11)
C27 0.0416(16) 0.0544(18) 0.0281(14) -0.0109(13) 0.0083(12) -0.0169(14)
C28 0.0402(16) 0.0491(18) 0.0412(17) -0.0227(14) 0.0113(13) -0.0095(13)
C29 0.0492(18) 0.0334(15) 0.0516(19) -0.0105(13) 0.0103(15) -0.0009(13)
C30 0.0431(16) 0.0301(13) 0.0363(15) -0.0046(11) 0.0072(12) -0.0067(11)
C31 0.0268(12) 0.0378(13) 0.0200(11) -0.0023(10) -0.0013(9) -0.0103(10)
C32 0.0333(14) 0.0412(15) 0.0292(14) -0.0020(11) -0.0036(11) -0.0063(11)
C33 0.0413(17) 0.056(2) 0.0426(18) 0.0029(15) -0.0110(14) 0.0007(14)
C34 0.0389(17) 0.080(3) 0.0440(19) 0.0006(18) -0.0183(14) -0.0111(17)
C35 0.0484(19) 0.074(2) 0.0408(18) -0.0129(16) -0.0148(15) -0.0245(17)
C36 0.0412(16) 0.0443(16) 0.0318(14) -0.0077(12) -0.0065(12) -0.0135(13)
C37 0.0339(13) 0.0225(11) 0.0221(11) -0.0036(9) 0.0060(9) -0.0076(9)
C38 0.0414(15) 0.0343(14) 0.0323(14) -0.0039(11) 0.0046(11) -0.0155(12)
C39 0.058(2) 0.0345(15) 0.0462(18) -0.0038(13) 0.0158(15) -0.0222(14)
C40 0.070(2) 0.0305(14) 0.0389(17) 0.0039(12) 0.0163(15) -0.0089(14)
C41 0.0565(19) 0.0393(16) 0.0319(15) 0.0061(12) 0.0029(13) -0.0016(14)
C42 0.0397(15) 0.0383(15) 0.0295(14) 0.0011(11) 0.0012(11) -0.0102(12)
C43 0.0221(11) 0.0284(12) 0.0283(12) -0.0051(10) 0.0055(9) -0.0059(9)
C44 0.0272(12) 0.0370(14) 0.0295(13) -0.0019(11) 0.0031(10) -0.0075(10)
C45 0.0280(13) 0.0396(15) 0.0435(16) -0.0072(12) -0.0027(11) -0.0102(11)
C46 0.0324(14) 0.0359(15) 0.0543(19) -0.0023(13) 0.0019(13) -0.0153(11)
C47 0.0392(15) 0.0337(14) 0.0416(16) 0.0052(12) 0.0027(12) -0.0113(12)
C48 0.0301(13) 0.0309(13) 0.0336(14) -0.0012(10) 0.0004(10) -0.0079(10)
C49 0.0329(13) 0.0302(12) 0.0228(12) -0.0032(9) 0.0049(9) -0.0128(10)
C50 0.0339(14) 0.0394(14) 0.0291(13) -0.0016(11) 0.0007(10) -0.0135(11)
C51 0.0510(18) 0.0509(18) 0.0300(15) 0.0067(13) -0.0078(13) -0.0253(14)
C52 0.078(2) 0.0546(19) 0.0249(14) 0.0009(13) -0.0028(14) -0.0383(18)
C53 0.082(3) 0.0404(16) 0.0306(15) -0.0118(13) 0.0142(16) -0.0228(17)
C54 0.0542(18) 0.0322(14) 0.0317(14) -0.0044(11) 0.0083(13) -0.0109(13)
C55 0.0264(12) 0.0275(12) 0.0321(13) -0.0041(10) 0.0004(10) -0.0033(9)
C56 0.0293(14) 0.0390(15) 0.0539(19) -0.0053(13) 0.0063(13) -0.0020(11)
C57 0.0337(16) 0.0470(18) 0.073(3) -0.0099(17) -0.0011(16) 0.0049(13)
C58 0.052(2) 0.0412(18) 0.073(3) 0.0018(17) -0.0174(19) 0.0092(15)
C59 0.059(2) 0.0412(17) 0.0489(19) 0.0113(15) -0.0096(16) -0.0034(15)
C60 0.0352(14) 0.0344(14) 0.0362(15) 0.0012(11) -0.0016(11) -0.0046(11)
C61 0.102(6) 0.036(5) 0.073(6) -0.011(4) -0.006(5) -0.025(4)
C62 0.156(5) 0.090(4) 0.079(4) 0.028(3) -0.006(4) -0.012(4)
O1 0.161(5) 0.106(4) 0.085(3) 0.029(3) 0.012(3) -0.010(3)
C64 0.164(5) 0.110(4) 0.075(4) 0.033(4) 0.021(4) -0.006(4)
C65 0.202(8) 0.149(7) 0.119(6) 0.019(6) 0.015(6) -0.003(6)
C61' 0.116(6) 0.022(4) 0.064(5) 0.006(3) -0.025(4) -0.015(4)
C62' 0.146(5) 0.088(4) 0.092(4) 0.027(4) -0.008(4) -0.022(4)
O1' 0.158(5) 0.122(4) 0.074(3) 0.041(3) 0.015(3) -0.007(4)
C64' 0.168(5) 0.119(4) 0.077(4) 0.026(4) 0.025(4) -0.005(4)
C65' 0.206(8) 0.153(6) 0.129(6) 0.011(6) 0.009(7) 0.005(6)

loop_
_atom_type_symbol
_atom_type_description
_atom_type_scat_dispersion_real
_atom_type_scat_dispersion_imag
_atom_type_scat_source
C C 0.0033 0.0016 'International Tables Vol C Tables 4.2.6.8 and 6.1.1.4'
H H 0.0000 0.0000 'International Tables Vol C Tables 4.2.6.8 and 6.1.1.4'
B B 0.0013 0.0007 'International Tables Vol C Tables 4.2.6.8 and 6.1.1.4'
F F 0.0171 0.0103 'International Tables Vol C Tables 4.2.6.8 and 6.1.1.4'
P P 0.1023 0.0942 'International Tables Vol C Tables 4.2.6.8 and 6.1.1.4'
Pt Pt -1.7033 8.3905 'International Tables Vol C Tables 4.2.6.8 and 6.1.1.4'
O O 0.0106 0.0060 'International Tables Vol C Tables 4.2.6.8 and 6.1.1.4'

loop_
_geom_angle_atom_site_label_1
_geom_angle_atom_site_label_2
_geom_angle_atom_site_label_3
_geom_angle
B1 Pt1 P2 100.00(7)
B1 Pt1 P1 50.02(7)
P2 Pt1 P1 149.48(2)
B1 Pt1 P3 158.99(7)
P2 Pt1 P3 100.97(2)
P1 Pt1 P3 108.99(2)
C1 P1 C7 110.99(12)
C1 P1 B1 112.94(12)
C7 P1 B1 121.73(12)
C1 P1 Pt1 115.29(9)
C7 P1 Pt1 124.90(8)
B1 P1 Pt1 63.23(8)
C31 P2 C37 106.50(12)
C31 P2 C25 100.05(12)
C37 P2 C25 100.85(11)
C31 P2 Pt1 116.11(9)
C37 P2 Pt1 109.80(8)
C25 P2 Pt1 121.61(8)
C55 P3 C43 101.07(12)
C55 P3 C49 107.21(12)
C43 P3 C49 101.72(11)
C55 P3 Pt1 114.27(9)
C43 P3 Pt1 120.13(8)
C49 P3 Pt1 110.98(9)
C13 B1 C19 115.8(2)
C13 B1 P1 124.30(18)
C19 B1 P1 109.67(17)
C13 B1 Pt1 113.09(16)
C19 B1 Pt1 118.71(17)
P1 B1 Pt1 66.75(8)
C2 C1 C6 109.4(2)
C2 C1 P1 115.11(18)
C6 C1 P1 116.18(19)
C3 C2 C1 109.5(2)
C4 C3 C2 111.0(3)
C5 C4 C3 112.1(3)
C4 C5 C6 112.2(3)
C5 C6 C1 109.4(3)
C12 C7 C8 110.5(2)
C12 C7 P1 110.60(17)
C8 C7 P1 116.24(18)
C9 C8 C7 110.4(2)
C8 C9 C10 112.5(3)
C11 C10 C9 110.2(2)
C12 C11 C10 111.2(3)
C11 C12 C7 111.6(2)
C14 C13 C18 112.1(2)
C14 C13 B1 123.2(2)
C18 C13 B1 124.4(2)
F1 C14 C15 114.6(2)
F1 C14 C13 120.4(2)
C15 C14 C13 125.0(3)
F2 C15 C16 120.0(3)
F2 C15 C14 120.2(3)
C16 C15 C14 119.8(3)
F3 C16 C17 120.8(3)
F3 C16 C15 120.8(3)
C17 C16 C15 118.4(3)
F4 C17 C16 119.6(3)
F4 C17 C18 120.1(3)
C16 C17 C18 120.3(3)
F5 C18 C17 114.3(2)
F5 C18 C13 121.3(2)
C17 C18 C13 124.4(3)
C24 C19 C20 113.5(2)
C24 C19 B1 127.2(2)
C20 C19 B1 119.3(2)
F6 C20 C21 116.1(3)
F6 C20 C19 119.3(2)
C21 C20 C19 124.6(3)
F7 C21 C20 121.8(3)
F7 C21 C22 119.1(3)
C20 C21 C22 119.1(3)
F8 C22 C23 120.7(3)
F8 C22 C21 120.2(3)
C23 C22 C21 119.1(3)
F9 C23 C22 119.6(3)
F9 C23 C24 120.5(3)
C22 C23 C24 119.9(3)
F10 C24 C23 115.1(3)
F10 C24 C19 121.2(2)
C23 C24 C19 123.7(3)
C30 C25 C26 118.5(2)
C30 C25 P2 123.5(2)
C26 C25 P2 118.0(2)
C27 C26 C25 120.2(3)
C28 C27 C26 120.5(3)
C29 C28 C27 119.9(3)
C28 C29 C30 120.1(3)
C25 C30 C29 120.8(3)
C32 C31 C36 119.3(3)
C32 C31 P2 118.7(2)
C36 C31 P2 122.0(2)
C31 C32 C33 120.4(3)
C34 C33 C32 120.0(3)
C33 C34 C35 120.2(3)
C34 C35 C36 120.3(3)
C35 C36 C31 119.7(3)
C42 C37 C38 119.0(2)
C42 C37 P2 116.3(2)
C38 C37 P2 124.6(2)
C37 C38 C39 119.6(3)
C40 C39 C38 120.9(3)
C41 C40 C39 119.8(3)
C40 C41 C42 120.2(3)
C37 C42 C41 120.5(3)
C48 C43 C44 118.4(2)
C48 C43 P3 121.4(2)
C44 C43 P3 120.0(2)
C45 C44 C43 120.7(3)
C46 C45 C44 120.1(3)
C45 C46 C47 120.0(3)
C46 C47 C48 120.5(3)
C47 C48 C43 120.3(3)
C54 C49 C50 118.7(3)
C54 C49 P3 125.1(2)
C50 C49 P3 116.3(2)
C51 C50 C49 120.6(3)
C52 C51 C50 120.2(3)
C51 C52 C53 119.8(3)
C52 C53 C54 120.7(3)
C49 C54 C53 119.9(3)
C60 C55 C56 118.6(3)
C60 C55 P3 118.9(2)
C56 C55 P3 122.3(2)
C57 C56 C55 120.5(3)
C58 C57 C56 120.3(3)
C57 C58 C59 120.0(3)
C58 C59 C60 119.9(3)
C55 C60 C59 120.7(3)
C61 C62 O1 89.9(10)
C64 O1 C62 103.8(10)
O1 C64 C65 98.6(10)
C61' C62' O1' 116.9(11)
C64' O1' C62' 88.1(8)
C65' C64' O1' 107.6(12)

loop_
_geom_bond_atom_site_label_1
_geom_bond_atom_site_label_2
_geom_bond_distance
Pt1 B1 2.234(3)
Pt1 P2 2.2961(6)
Pt1 P1 2.2984(6)
Pt1 P3 2.3377(6)
P1 C1 1.841(2)
P1 C7 1.858(3)
P1 B1 1.917(3)
P2 C31 1.825(3)
P2 C37 1.827(2)
P2 C25 1.836(3)
P3 C55 1.828(3)
P3 C43 1.833(2)
P3 C49 1.833(3)
B1 C13 1.617(4)
B1 C19 1.628(4)
F1 C14 1.350(3)
F2 C15 1.337(3)
F3 C16 1.344(3)
F4 C17 1.342(3)
F5 C18 1.342(3)
F6 C20 1.346(3)
F7 C21 1.337(4)
F8 C22 1.341(3)
F9 C23 1.340(4)
F10 C24 1.344(3)
C1 C2 1.538(4)
C1 C6 1.539(4)
C2 C3 1.525(4)
C3 C4 1.521(5)
C4 C5 1.518(5)
C5 C6 1.532(4)
C7 C12 1.528(4)
C7 C8 1.537(3)
C8 C9 1.520(4)
C9 C10 1.539(5)
C10 C11 1.525(4)
C11 C12 1.519(4)
C13 C14 1.395(4)
C13 C18 1.396(4)
C14 C15 1.385(4)
C15 C16 1.369(4)
C16 C17 1.368(5)
C17 C18 1.386(4)
C19 C24 1.386(4)
C19 C20 1.391(4)
C20 C21 1.368(4)
C21 C22 1.386(5)
C22 C23 1.361(5)
C23 C24 1.384(4)
C25 C30 1.386(4)
C25 C26 1.396(4)
C26 C27 1.386(4)
C27 C28 1.376(5)
C28 C29 1.374(5)
C29 C30 1.387(4)
C31 C32 1.387(4)
C31 C36 1.393(4)
C32 C33 1.393(4)
C33 C34 1.369(5)
C34 C35 1.384(6)
C35 C36 1.388(4)
C37 C42 1.386(4)
C37 C38 1.390(4)
C38 C39 1.392(4)
C39 C40 1.374(5)
C40 C41 1.363(5)
C41 C42 1.395(4)
C43 C48 1.392(4)
C43 C44 1.399(4)
C44 C45 1.384(4)
C45 C46 1.374(4)
C46 C47 1.377(4)
C47 C48 1.386(4)
C49 C54 1.387(4)
C49 C50 1.396(4)
C50 C51 1.388(4)
C51 C52 1.370(5)
C52 C53 1.375(6)
C53 C54 1.395(5)
C55 C60 1.385(4)
C55 C56 1.396(4)
C56 C57 1.385(5)
C57 C58 1.373(6)
C58 C59 1.384(5)
C59 C60 1.389(4)
C61 C62 1.444(9)
C62 O1 1.569(12)
O1 C64 1.442(13)
C64 C65 1.525(15)
C61' C62' 1.378(13)
C62' O1' 1.740(12)
O1' C64' 1.400(13)
C64' C65' 1.378(14)
